data_1501623
loop_
_publ_author_name
'Thierry Maris'
'Georges Bravic'
'Nguyen Ba Chan'
'Jean-Michel Leger'
'Jean-Claude Bissey'
'Antoine Villesuzanne'
'Ridha Zouari'
'Abdelaziz Daoud'

_publ_section_title
;
 Structures and thermal behavior in the series of two-dimensional
 molecular composites NH~3~-(CH~2~)~4~-NH~3~ MCl~4~ related to the nature
 of the metal M. Part 1 : Crystal structure and phase transition in the
 case M=Cu and Pd.
;
_journal_name_full 'J. Phys. Chem. Solids'
_journal_page_first 1963
_journal_page_last 1975
_journal_paper_doi 10.1016/S0022-3697(96)00045-5
_journal_volume 57
_journal_year 1996
_chemical_compound_source 'see text'
_chemical_formula_moiety 'C4 H14 N2, Cl4 Cu'
_chemical_formula_sum 'C4 H14 Cl4 Cu N2'
_chemical_formula_weight 295.52
_space_group_IT_number 14
_symmetry_cell_setting monoclinic
_symmetry_Int_Tables_number 14
_symmetry_space_group_name_Hall '-P 2ybc'
_symmetry_space_group_name_H-M 'P 1 21/c 1'
_cell_angle_alpha 90
_cell_angle_beta 93.46(4)
_cell_angle_gamma 90
_cell_formula_units_Z 2
_cell_length_a 10.419(3)
_cell_length_b 7.442(1)
_cell_length_c 7.225(5)
_cell_volume 559.2(4)
_diffrn_measurement_device_type 'Nonous CAD-4'
_diffrn_radiation_monochromator graphite
_diffrn_radiation_probe x-ray
_diffrn_radiation_source 'Sealed Tube'
_diffrn_radiation_type CuK\a
_diffrn_radiation_wavelength 1.54178
_exptl_absorpt_coefficient_mu 2.856
_exptl_crystal_density_diffrn 1.755
_exptl_crystal_F_000 298
_refine_ls_hydrogen_treatment constr
_refine_ls_R_factor_gt 0.0420
_refine_ls_structure_factor_coef F
_refine_ls_wR_factor_gt 0.0812
_cod_data_source_file deposit.cif
_cod_data_source_block 2C4CuCl4_ht
_cod_original_sg_symbol_H-M 'P 21/c'
_cod_original_formula_sum 'C4 H14 N2, Cl4 Cu'
_cod_database_code 1501623

loop_
_symmetry_equiv_pos_site_id
_symmetry_equiv_pos_as_xyz
1 x,y,z
2 -x,1/2+y,1/2-z
3 -x,-y,-z
4 x,1/2-y,1/2+z

loop_
_atom_site_aniso_label
_atom_site_aniso_U_11
_atom_site_aniso_U_22
_atom_site_aniso_U_33
_atom_site_aniso_U_23
_atom_site_aniso_U_13
_atom_site_aniso_U_12
N1 0.0212(15) 0.0374(19) 0.049(2) -0.0049(13) 0.0090(5) 0.0022(15)
C1 0.0224(18) 0.041(2) 0.064(3) -0.0046(19) -0.0016(18) -0.008(2)
C2 0.036(3) 0.045(3) 0.067(3) 0.005(2) 0.004(2) 0.011(2)
Cu1 0.0240(4) 0.0292(4) 0.0350(4) -0.0021(3) 0.0007(3) -0.0049(3)
Cl1 0.0381(5) 0.0304(4) 0.0358(5) 0.0005(4) 0.0031(4) -0.0051(4)
Cl2 0.0253(4) 0.0370(5) 0.0537(6) -0.0021(4) 0.0002(4) -0.0021(5)

loop_
_atom_site_label
_atom_site_type_symbol
_atom_site_thermal_displace_type
_atom_site_fract_x
_atom_site_fract_y
_atom_site_fract_z
_atom_site_occupancy
_atom_site_U_iso_or_equiv
N1 N Uani 0.2009(3) -0.0261(5) 0.5132(6) 1.000 0.0356(10)
C1 C Uani 0.3279(4) 0.0560(7) 0.5598(8) 1.000 0.0426(13)
C2 C Uani 0.4364(5) -0.0427(7) 0.4724(8) 1.000 0.0493(17)
Cu1 Cu Uani 0.00000 0.00000 0.00000 1.000 0.0294(2)
Cl1 Cl Uani 0.02660(10) 0.21260(10) -0.22210(10) 1.000 0.0347(3)
Cl2 Cl Uani 0.21950(10) -0.0398(2) 0.0352(2) 1.000 0.0388(3)
H1 H Uiso 0.133(6) 0.043(8) 0.573(9) 1.000 0.0500
H2 H Uiso 0.183(7) -0.026(8) 0.375(11) 1.000 0.0500
H3 H Uiso 0.201(7) -0.153(9) 0.559(8) 1.000 0.0500
H4 H Uiso 0.344(6) 0.056(8) 0.698(10) 1.000 0.0500
H5 H Uiso 0.326(6) 0.184(9) 0.514(8) 1.000 0.0500
H6 H Uiso 0.439(6) -0.171(8) 0.502(7) 1.000 0.0500
H7 H Uiso 0.423(6) -0.040(7) 0.334(9) 1.000 0.0500

loop_
_atom_type_symbol
_atom_type_description
_atom_type_scat_dispersion_real
_atom_type_scat_dispersion_imag
_atom_type_scat_source
C C 0.0033 0.0016 ' International Tables Vol C Tables 4.2.6.8 and 6.1.1.4'
H H 0.0000 0.0000 ' International Tables Vol C Tables 4.2.6.8 and 6.1.1.4'
Cl Cl 0.1484 0.1585 ' International Tables Vol C Tables 4.2.6.8 and 6.1.1.4'
Cu Cu 0.3201 1.2651 ' International Tables Vol C Tables 4.2.6.8 and 6.1.1.4'
N N 0.0061 0.0033 ' International Tables Vol C Tables 4.2.6.8 and 6.1.1.4'

loop_
_geom_angle_atom_site_label_1
_geom_angle_atom_site_label_2
_geom_angle_atom_site_label_3
_geom_angle
_geom_angle_site_symmetry_1
_geom_angle_site_symmetry_3
_geom_angle_publ_flag
Cl1 Cu1 Cl1 91.99(5) 3_555 4_555 yes
Cl1 Cu1 Cl2 91.95(6) 4_555 3_555 yes
Cl1 Cu1 Cl2 89.72(6) 3_555 . yes
Cl1 Cu1 Cl2 90.28(6) . . yes
Cl1 Cu1 Cl1 91.99(5) . 2_544 yes
Cl1 Cu1 Cl1 180.00 . 3_555 yes
Cl1 Cu1 Cl2 89.72(6) . 3_555 yes
Cl1 Cu1 Cl1 88.01(5) . 4_555 yes
Cl1 Cu1 Cl2 91.95(6) 2_544 . yes
Cl1 Cu1 Cl1 88.01(5) 2_544 3_555 yes
Cl2 Cu1 Cl2 180.00 . 3_555 yes
Cl1 Cu1 Cl2 88.06(6) 4_555 . yes
Cl1 Cu1 Cl2 90.28(6) 3_555 3_555 yes
Cl1 Cu1 Cl2 88.06(6) 2_544 3_555 yes
Cl1 Cu1 Cl1 180.00 2_544 4_555 yes
Cu1 Cl1 Cu1 167.33(6) . 2_554 yes
C1 N1 H3 109(4) . . no
H1 N1 H2 110(5) . . no
C1 N1 H2 110(4) . . no
H2 N1 H3 109(5) . . no
C1 N1 H1 110(4) . . no
H1 N1 H3 109(5) . . no
N1 C1 C2 112.6(4) . . yes
C1 C2 C2 110.6(4) . 3_656 no
N1 C1 H5 108(4) . . no
C2 C1 H4 109(4) . . no
N1 C1 H4 109(4) . . no
H4 C1 H5 109(5) . . no
C2 C1 H5 109(4) . . no
C1 C2 H6 113(3) . . no
C1 C2 H7 110(3) . . no
C2 C2 H6 110(4) 3_656 . no
C2 C2 H7 109(4) 3_656 . no
H6 C2 H7 104(4) . . no

loop_
_geom_bond_atom_site_label_1
_geom_bond_atom_site_label_2
_geom_bond_distance
_geom_bond_site_symmetry_2
_geom_bond_publ_flag
Cu1 Cl1 2.935(2) 4_555 yes
Cu1 Cl2 2.3049(19) . yes
Cu1 Cl1 2.935(2) 2_544 yes
Cu1 Cl1 2.2823(17) . yes
Cu1 Cl2 2.3049(19) 3_555 yes
Cu1 Cl1 2.2823(17) 3_555 yes
N1 C1 1.478(6) . yes
N1 H2 1.01(8) . no
N1 H3 1.00(7) . no
N1 H1 0.99(6) . no
C1 C2 1.517(7) . no
C2 C2 1.502(8) 3_656 no
C1 H4 1.00(7) . no
C1 H5 1.01(7) . no
C2 H7 1.00(7) . no
C2 H6 0.98(6) . no

loop_
_geom_hbond_atom_site_label_D
_geom_hbond_atom_site_label_H
_geom_hbond_atom_site_label_A
_geom_hbond_distance_DH
_geom_hbond_distance_HA
_geom_hbond_distance_DA
_geom_hbond_angle_DHA
_geom_hbond_site_symmetry_A
_geom_hbond_publ_flag
N1 H1 Cl1 0.99(6) 2.28(6) 3.245(4) 163(5) 1_556 yes
N1 H2 Cl2 1.01(8) 2.51(8) 3.472(5) 161(6) . yes
N1 H2 Cl1 1.01(8) 2.76(7) 3.371(4) 120(5) 3_555 yes
N1 H3 Cl2 1.00(7) 2.30(7) 3.240(5) 156(5) 4_545 yes

loop_
_geom_torsion_atom_site_label_1
_geom_torsion_atom_site_label_2
_geom_torsion_atom_site_label_3
_geom_torsion_atom_site_label_4
_geom_torsion
_geom_torsion_site_symmetry_3
_geom_torsion_site_symmetry_4
_geom_torsion_publ_flag
N1 C1 C2 C2 -178.6(4) . 3_656 no
C1 C2 C2 C1 180.0(5) 3_656 3_656 no
